data_4501196
loop_
_publ_author_name
'Kar, Paramita'
'Biswas, Rituparna'
'Ida, Yumi'
'Ishida, Takayuki'
'Ghosh, Ashutosh'

_publ_section_title
;
 A Unique Example of Structural Diversity Tuned by Apparently
 Innocento-,m-, andp-Nitro Substituents of Benzoate in Their Complexes of
 Mn(II) with 4,4&#x2032;-Bipyridine: 1D Ladder, 2D Sheet, and 3D Framework
;
_journal_issue 12
_journal_name_full 'Crystal Growth &amp; Design'
_journal_page_first 5305
_journal_paper_doi 10.1021/cg2008649
_journal_volume 11
_journal_year 2011
_chemical_formula_moiety 'C48 H32 Mn2 N8 O16'
_chemical_formula_sum 'C48 H32 Mn2 N8 O16'
_chemical_formula_weight 1086.70
_chemical_name_systematic
;
 ?
;
_space_group_IT_number 14
_symmetry_cell_setting monoclinic
_symmetry_space_group_name_Hall '-P 2ybc'
_symmetry_space_group_name_H-M 'P 1 21/c 1'
_atom_sites_solution_hydrogens geom
_atom_sites_solution_primary direct
_atom_sites_solution_secondary difmap
_audit_creation_method SHELXL-97
_cell_angle_alpha 90.00
_cell_angle_beta 96.8880(10)
_cell_angle_gamma 90.00
_cell_formula_units_Z 4
_cell_length_a 11.1137(8)
_cell_length_b 22.3436(17)
_cell_length_c 19.1449(15)
_cell_measurement_temperature 293(2)
_cell_measurement_theta_max 27.23
_cell_measurement_theta_min 1.41
_cell_volume 4719.8(6)
_computing_cell_refinement 'Bruker SMART'
_computing_data_collection 'Bruker SMART'
_computing_data_reduction 'Bruker SAINT'
_computing_molecular_graphics 'Ortep-3 for Windows (Farrugia, 1997)'
_computing_publication_material 'WINGX V1.80.03'
_computing_structure_refinement 'SHELXL-97 (Sheldrick, 1997)'
_computing_structure_solution 'SHELXS-97 (Sheldrick, 1990)'
_diffrn_ambient_temperature 293(2)
_diffrn_measured_fraction_theta_full 0.917
_diffrn_measured_fraction_theta_max 0.917
_diffrn_measurement_device_type 'CCD area detector'
_diffrn_measurement_method 'phi and omega scans'
_diffrn_radiation_monochromator graphite
_diffrn_radiation_source 'fine-focus sealed tube'
_diffrn_radiation_type MoK\a
_diffrn_radiation_wavelength 0.71073
_diffrn_reflns_av_R_equivalents 0.0420
_diffrn_reflns_av_sigmaI/netI 0.0456
_diffrn_reflns_limit_h_max 13
_diffrn_reflns_limit_h_min -10
_diffrn_reflns_limit_k_max 28
_diffrn_reflns_limit_k_min -28
_diffrn_reflns_limit_l_max 23
_diffrn_reflns_limit_l_min -23
_diffrn_reflns_number 35877
_diffrn_reflns_theta_full 27.23
_diffrn_reflns_theta_max 27.23
_diffrn_reflns_theta_min 1.41
_exptl_absorpt_coefficient_mu 0.618
_exptl_absorpt_correction_T_max 0.9554
_exptl_absorpt_correction_T_min 0.9311
_exptl_absorpt_correction_type empirical
_exptl_absorpt_process_details SADABS
_exptl_crystal_colour yellow
_exptl_crystal_density_diffrn 1.529
_exptl_crystal_density_method 'not measured'
_exptl_crystal_description plate
_exptl_crystal_F_000 2216.0
_exptl_crystal_size_max 0.11
_exptl_crystal_size_mid 0.09
_exptl_crystal_size_min 0.07
_refine_diff_density_max 0.269
_refine_diff_density_min -0.296
_refine_diff_density_rms 0.049
_refine_ls_extinction_method none
_refine_ls_goodness_of_fit_ref 1.019
_refine_ls_hydrogen_treatment constr
_refine_ls_matrix_type full
_refine_ls_number_parameters 667
_refine_ls_number_reflns 9670
_refine_ls_number_restraints 0
_refine_ls_restrained_S_all 1.019
_refine_ls_R_factor_all 0.0755
_refine_ls_R_factor_gt 0.0385
_refine_ls_shift/su_max 0.001
_refine_ls_shift/su_mean 0.000
_refine_ls_structure_factor_coef Fsqd
_refine_ls_weighting_details 'calc w=1/[\s^2^(Fo^2^)+(0.0341P)^2^+1.5275P] where P=(Fo^2^+2Fc^2^)/3'
_refine_ls_weighting_scheme calc
_refine_ls_wR_factor_gt 0.0801
_refine_ls_wR_factor_ref 0.0963
_reflns_number_gt 6240
_reflns_number_total 9670
_reflns_threshold_expression >2sigma(I)
_cod_data_source_file cg2008649_si_002.cif
_cod_data_source_block 2
_cod_depositor_comments
;
The following automatic conversions were performed:

'_symmetry_cell_setting' value 'Monoclinic' changed to 'monoclinic'
according to /home/saulius/struct/CIF-dictionaries/cif_core.dic
dictionary named 'cif_core.dic' version 2.4.1 from
2010-06-29.

'_exptl_absorpt_correction_type' value 'EMPIRICAL'
changed to 'empirical' according to
/home/saulius/struct/CIF-dictionaries/cif_core.dic dictionary named
'cif_core.dic' version 2.4.1 from
2010-06-29.

'_refine_ls_hydrogen_treatment' value 'CONSTR' changed
to 'constr' according to
/home/saulius/struct/CIF-dictionaries/cif_core.dic dictionary named
'cif_core.dic' version 2.4.1 from 2010-06-29.

Automatic conversion script
Id: cif_fix_values 1715 2011-07-08 13:25:40Z adriana 
;
_cod_original_sg_symbol_H-M P21/c
_cod_database_code 4501196

loop_
_symmetry_equiv_pos_as_xyz
'x, y, z'
'-x, y+1/2, -z+1/2'
'-x, -y, -z'
'x, -y-1/2, z-1/2'

loop_
_atom_site_label
_atom_site_type_symbol
_atom_site_fract_x
_atom_site_fract_y
_atom_site_fract_z
_atom_site_U_iso_or_equiv
_atom_site_adp_type
_atom_site_occupancy
_atom_site_symmetry_multiplicity
_atom_site_calc_flag
_atom_site_refinement_flags
Mn1 Mn 0.15090(3) 0.038557(15) 0.053022(17) 0.03031(10) Uani 1 1 d .
Mn2 Mn -0.35128(3) 0.058963(16) 0.552195(18) 0.03426(10) Uani 1 1 d .
N3 N 0.24536(18) 0.04306(9) -0.04657(10) 0.0389(5) Uani 1 1 d .
N1 N -0.24593(19) 0.06089(9) 0.45558(10) 0.0411(5) Uani 1 1 d .
O1 O 0.32711(15) 0.05860(8) 0.11458(9) 0.0433(4) Uani 1 1 d .
N8 N -0.5631(3) 0.19901(13) 0.44411(17) 0.0728(8) Uani 1 1 d .
O3 O -0.17452(15) 0.09111(8) 0.61523(9) 0.0450(4) Uani 1 1 d .
O4 O -0.31492(16) 0.15511(8) 0.57206(9) 0.0456(4) Uani 1 1 d .
O14 O 0.18001(17) -0.05603(7) 0.06262(9) 0.0465(4) Uani 1 1 d .
N2 N 0.04663(18) 0.03350(8) 0.14751(10) 0.0351(5) Uani 1 1 d .
N4 N -0.44152(18) 0.05682(9) 0.65162(10) 0.0375(5) Uani 1 1 d .
O2 O 0.20750(16) 0.13624(8) 0.09791(10) 0.0537(5) Uani 1 1 d .
O15 O -0.51551(16) 0.06640(8) 0.48622(9) 0.0506(5) Uani 1 1 d .
O16 O -0.30308(17) -0.03343(8) 0.55862(9) 0.0470(4) Uani 1 1 d .
O13 O -0.00085(17) 0.07813(9) -0.00589(9) 0.0562(5) Uani 1 1 d .
C17 C 0.4401(2) 0.05385(11) -0.22722(12) 0.0353(6) Uani 1 1 d .
O8 O 0.36022(19) -0.13044(10) 0.02025(13) 0.0721(6) Uani 1 1 d .
O11 O 0.2563(2) 0.13085(12) 0.25914(11) 0.0745(6) Uani 1 1 d .
C35 C 0.3053(2) 0.11330(12) 0.12157(12) 0.0374(6) Uani 1 1 d .
O9 O -0.5488(2) 0.16426(12) 0.39711(13) 0.0832(7) Uani 1 1 d .
O5 O -0.2038(2) 0.12797(10) 0.75773(10) 0.0699(6) Uani 1 1 d .
N5 N -0.1005(3) 0.14419(11) 0.75450(11) 0.0539(6) Uani 1 1 d .
C9 C -0.6869(2) 0.12549(11) 0.50016(13) 0.0400(6) Uani 1 1 d .
C2 C 0.1170(2) -0.15750(11) 0.05816(11) 0.0339(5) Uani 1 1 d .
C43 C -0.1405(2) 0.19457(11) 0.63936(12) 0.0370(6) Uani 1 1 d .
N6 N 0.3417(2) -0.15008(11) 0.07690(15) 0.0549(6) Uani 1 1 d .
C24 C 0.3471(2) 0.01231(12) -0.05042(12) 0.0448(7) Uani 1 1 d .
H24 H 0.3754 -0.0122 -0.0128 0.054 Uiso 1 1 calc R
C27 C -0.0641(2) 0.04358(10) 0.27097(12) 0.0355(6) Uani 1 1 d .
C22 C 0.3740(2) 0.05074(11) -0.16413(12) 0.0361(6) Uani 1 1 d .
C3 C 0.2284(2) -0.18305(11) 0.08006(13) 0.0399(6) Uani 1 1 d .
N7 N 0.3030(2) 0.17997(14) 0.25704(13) 0.0607(7) Uani 1 1 d .
C32 C -0.1252(2) 0.04977(11) 0.33540(12) 0.0375(6) Uani 1 1 d .
C34 C -0.1260(2) 0.05569(13) 0.45970(13) 0.0507(7) Uani 1 1 d .
H34 H -0.0819 0.0558 0.5042 0.061 Uiso 1 1 calc R
C26 C 0.0487(2) 0.01800(12) 0.27125(13) 0.0489(7) Uani 1 1 d .
H26 H 0.0901 0.0036 0.3130 0.059 Uiso 1 1 calc R
C44 C -0.0798(2) 0.19410(12) 0.70685(13) 0.0425(6) Uani 1 1 d .
O6 O -0.0121(2) 0.12341(11) 0.78968(13) 0.0878(8) Uani 1 1 d .
C42 C -0.2150(2) 0.14326(12) 0.60761(12) 0.0382(6) Uani 1 1 d .
C29 C -0.0633(2) 0.05673(12) 0.14756(13) 0.0459(7) Uani 1 1 d .
H29 H -0.1040 0.0695 0.1049 0.055 Uiso 1 1 calc R
O7 O 0.4119(2) -0.14691(12) 0.13080(14) 0.0938(8) Uani 1 1 d .
C31 C -0.2492(2) 0.05632(14) 0.33130(14) 0.0593(8) Uani 1 1 d .
H31 H -0.2956 0.0572 0.2875 0.071 Uiso 1 1 calc R
C8 C -0.6275(2) 0.07128(11) 0.47243(12) 0.0371(6) Uani 1 1 d .
C37 C 0.4030(3) 0.18699(12) 0.21514(15) 0.0510(7) Uani 1 1 d .
C15 C 0.4886(2) 0.10164(12) -0.33135(13) 0.0475(7) Uani 1 1 d .
H15 H 0.4803 0.1348 -0.3608 0.057 Uiso 1 1 calc R
C25 C 0.0999(2) 0.01388(12) 0.20929(13) 0.0466(7) Uani 1 1 d .
H25 H 0.1761 -0.0036 0.2107 0.056 Uiso 1 1 calc R
C36 C 0.4067(2) 0.15263(11) 0.15486(14) 0.0449(6) Uani 1 1 d .
C19 C 0.5724(2) 0.01113(12) -0.30333(12) 0.0436(6) Uani 1 1 d .
H19 H 0.6226 -0.0203 -0.3132 0.052 Uiso 1 1 calc R
C7 C 0.0171(3) -0.19473(12) 0.05662(14) 0.0491(7) Uani 1 1 d .
H7 H -0.0594 -0.1799 0.0405 0.059 Uiso 1 1 calc R
O12 O 0.2705(2) 0.22380(12) 0.28798(14) 0.0988(9) Uani 1 1 d .
C10 C -0.6517(2) 0.18391(12) 0.49208(15) 0.0509(7) Uani 1 1 d .
C23 C 0.4127(2) 0.01477(12) -0.10713(12) 0.0442(7) Uani 1 1 d .
H23 H 0.4831 -0.0078 -0.1070 0.053 Uiso 1 1 calc R
C16 C 0.4281(2) 0.10184(12) -0.27290(13) 0.0472(7) Uani 1 1 d .
H16 H 0.3793 0.1341 -0.2641 0.057 Uiso 1 1 calc R
C45 C -0.0061(2) 0.24013(14) 0.73353(15) 0.0551(8) Uani 1 1 d .
H45 H 0.0341 0.2381 0.7790 0.066 Uiso 1 1 calc R
C1 C 0.0992(2) -0.09179(11) 0.04068(12) 0.0351(6) Uani 1 1 d .
C20 C 0.2075(3) 0.07693(13) -0.10247(14) 0.0546(8) Uani 1 1 d .
H20 H 0.1359 0.0984 -0.1019 0.065 Uiso 1 1 calc R
C6 C 0.0291(3) -0.25352(14) 0.07863(17) 0.0648(9) Uani 1 1 d .
H6 H -0.0393 -0.2776 0.0778 0.078 Uiso 1 1 calc R
C18 C 0.5166(2) 0.00796(12) -0.24333(13) 0.0438(6) Uani 1 1 d .
H18 H 0.5300 -0.0248 -0.2135 0.053 Uiso 1 1 calc R
C48 C -0.1235(2) 0.24377(12) 0.59820(14) 0.0465(7) Uani 1 1 d .
H48 H -0.1620 0.2455 0.5524 0.056 Uiso 1 1 calc R
C4 C 0.2423(3) -0.24171(12) 0.10250(15) 0.0554(8) Uani 1 1 d .
H4 H 0.3187 -0.2571 0.1178 0.066 Uiso 1 1 calc R
C5 C 0.1407(3) -0.27676(13) 0.10171(16) 0.0661(9) Uani 1 1 d .
H5 H 0.1477 -0.3163 0.1169 0.079 Uiso 1 1 calc R
C21 C 0.2679(3) 0.08194(13) -0.16053(13) 0.0556(8) Uani 1 1 d .
H21 H 0.2372 0.1065 -0.1977 0.067 Uiso 1 1 calc R
C30 C -0.3047(2) 0.06159(14) 0.39165(14) 0.0567(8) Uani 1 1 d .
H30 H -0.3885 0.0659 0.3869 0.068 Uiso 1 1 calc R
C28 C -0.1203(2) 0.06299(12) 0.20657(13) 0.0494(7) Uani 1 1 d .
H28 H -0.1968 0.0803 0.2034 0.059 Uiso 1 1 calc R
C33 C -0.0631(2) 0.05012(13) 0.40256(13) 0.0495(7) Uani 1 1 d .
H33 H 0.0209 0.0466 0.4089 0.059 Uiso 1 1 calc R
C14 C -0.7759(3) 0.11538(13) 0.54364(16) 0.0595(8) Uani 1 1 d .
H14 H -0.8032 0.0766 0.5497 0.071 Uiso 1 1 calc R
C47 C -0.0500(3) 0.29065(13) 0.62403(16) 0.0564(8) Uani 1 1 d .
H47 H -0.0392 0.3234 0.5954 0.068 Uiso 1 1 calc R
C13 C -0.8251(3) 0.16254(17) 0.57830(19) 0.0809(11) Uani 1 1 d .
H13 H -0.8848 0.1552 0.6073 0.097 Uiso 1 1 calc R
O10 O -0.5091(3) 0.24548(13) 0.4535(2) 0.1445(14) Uani 1 1 d .
C38 C 0.4924(3) 0.22739(15) 0.23865(18) 0.0745(10) Uani 1 1 d .
H38 H 0.4866 0.2503 0.2787 0.089 Uiso 1 1 calc R
C46 C 0.0073(3) 0.28918(14) 0.69169(17) 0.0610(8) Uani 1 1 d .
H46 H 0.0550 0.3213 0.7092 0.073 Uiso 1 1 calc R
C41 C 0.5062(3) 0.15971(16) 0.11942(17) 0.0730(10) Uani 1 1 d .
H41 H 0.5130 0.1369 0.0794 0.088 Uiso 1 1 calc R
C11 C -0.7003(3) 0.23125(14) 0.5259(2) 0.0751(10) Uani 1 1 d .
H11 H -0.6754 0.2703 0.5190 0.090 Uiso 1 1 calc R
C12 C -0.7857(3) 0.21933(17) 0.5696(2) 0.0843(11) Uani 1 1 d .
H12 H -0.8173 0.2506 0.5938 0.101 Uiso 1 1 calc R
C40 C 0.5960(4) 0.2000(2) 0.1422(2) 0.1086(15) Uani 1 1 d .
H40 H 0.6615 0.2047 0.1168 0.130 Uiso 1 1 calc R
C39 C 0.5903(4) 0.2332(2) 0.2018(2) 0.1038(15) Uani 1 1 d .
H39 H 0.6526 0.2596 0.2173 0.125 Uiso 1 1 calc R

loop_
_atom_site_aniso_label
_atom_site_aniso_U_11
_atom_site_aniso_U_22
_atom_site_aniso_U_33
_atom_site_aniso_U_23
_atom_site_aniso_U_13
_atom_site_aniso_U_12
Mn1 0.0313(2) 0.0357(2) 0.02557(18) 0.00258(15) 0.01022(15) 0.00334(16)
Mn2 0.0376(2) 0.0403(2) 0.02711(19) -0.00269(16) 0.01294(16) 0.00083(17)
N3 0.0389(12) 0.0513(13) 0.0283(11) 0.0079(9) 0.0115(9) 0.0083(10)
N1 0.0416(13) 0.0531(14) 0.0311(11) -0.0019(10) 0.0143(10) 0.0010(10)
O1 0.0429(11) 0.0407(11) 0.0467(10) -0.0023(8) 0.0074(8) 0.0036(8)
N8 0.073(2) 0.0519(18) 0.096(2) 0.0164(16) 0.0219(18) -0.0009(15)
O3 0.0501(11) 0.0429(11) 0.0418(10) -0.0029(8) 0.0044(8) 0.0052(9)
O4 0.0436(11) 0.0461(11) 0.0464(10) 0.0000(8) 0.0017(9) -0.0003(9)
O14 0.0528(12) 0.0347(10) 0.0539(11) -0.0005(8) 0.0142(9) 0.0027(9)
N2 0.0408(12) 0.0357(12) 0.0313(11) 0.0017(9) 0.0152(9) 0.0007(9)
N4 0.0390(12) 0.0466(13) 0.0288(11) -0.0010(9) 0.0119(9) -0.0006(10)
O2 0.0387(11) 0.0435(11) 0.0769(14) 0.0072(10) -0.0005(10) 0.0031(9)
O15 0.0387(11) 0.0698(13) 0.0438(11) 0.0016(9) 0.0065(9) 0.0131(9)
O16 0.0554(12) 0.0390(11) 0.0482(11) -0.0100(8) 0.0126(9) -0.0004(9)
O13 0.0487(12) 0.0757(14) 0.0444(11) 0.0158(10) 0.0066(9) 0.0240(10)
C17 0.0323(14) 0.0476(16) 0.0270(12) 0.0008(11) 0.0078(10) 0.0022(11)
O8 0.0664(15) 0.0677(15) 0.0902(17) 0.0062(13) 0.0418(13) 0.0038(11)
O11 0.0688(16) 0.0887(18) 0.0693(15) 0.0004(13) 0.0224(12) -0.0146(13)
C35 0.0371(15) 0.0434(16) 0.0338(13) 0.0066(11) 0.0132(11) -0.0005(12)
O9 0.0966(19) 0.0904(19) 0.0672(16) 0.0214(14) 0.0287(14) 0.0064(15)
O5 0.0765(16) 0.0811(16) 0.0558(13) 0.0094(11) 0.0233(12) -0.0104(13)
N5 0.0656(18) 0.0601(16) 0.0342(13) -0.0036(11) -0.0015(13) 0.0026(14)
C9 0.0385(15) 0.0391(15) 0.0427(14) -0.0073(11) 0.0061(12) 0.0013(12)
C2 0.0380(15) 0.0373(14) 0.0267(12) -0.0017(10) 0.0056(10) 0.0030(11)
C43 0.0340(14) 0.0447(15) 0.0343(13) -0.0024(11) 0.0116(11) 0.0015(12)
N6 0.0439(15) 0.0511(16) 0.0708(18) -0.0059(13) 0.0112(14) 0.0075(12)
C24 0.0393(15) 0.0653(18) 0.0311(13) 0.0147(12) 0.0100(11) 0.0152(14)
C27 0.0419(15) 0.0359(14) 0.0314(13) 0.0003(10) 0.0160(11) -0.0017(11)
C22 0.0352(14) 0.0469(16) 0.0275(12) 0.0024(11) 0.0099(11) 0.0012(12)
C3 0.0435(16) 0.0389(15) 0.0372(14) -0.0032(11) 0.0047(12) 0.0030(12)
N7 0.0480(16) 0.079(2) 0.0528(15) -0.0132(14) -0.0040(12) 0.0067(15)
C32 0.0389(15) 0.0425(15) 0.0339(13) -0.0032(11) 0.0157(11) -0.0023(12)
C34 0.0457(18) 0.077(2) 0.0297(14) 0.0028(13) 0.0075(12) 0.0124(14)
C26 0.0510(17) 0.0664(19) 0.0321(14) 0.0117(13) 0.0157(12) 0.0139(14)
C44 0.0391(15) 0.0528(17) 0.0362(14) 0.0001(12) 0.0066(12) 0.0018(13)
O6 0.0882(18) 0.0860(17) 0.0801(17) 0.0200(13) -0.0272(14) 0.0060(14)
C42 0.0427(16) 0.0472(17) 0.0272(13) -0.0006(11) 0.0151(12) -0.0016(13)
C29 0.0473(17) 0.0614(18) 0.0316(14) 0.0063(12) 0.0157(12) 0.0069(14)
O7 0.0623(16) 0.109(2) 0.103(2) -0.0159(16) -0.0221(15) -0.0113(14)
C31 0.0424(17) 0.107(3) 0.0301(14) -0.0125(15) 0.0112(12) -0.0090(16)
C8 0.0484(17) 0.0369(15) 0.0284(12) 0.0018(11) 0.0151(12) 0.0036(12)
C37 0.0483(18) 0.0494(18) 0.0536(17) 0.0047(14) -0.0016(14) -0.0049(14)
C15 0.0635(19) 0.0477(16) 0.0355(14) 0.0097(12) 0.0228(13) 0.0079(14)
C25 0.0436(16) 0.0572(18) 0.0425(15) 0.0118(13) 0.0198(13) 0.0158(13)
C36 0.0419(16) 0.0425(16) 0.0501(16) 0.0046(13) 0.0051(13) -0.0060(12)
C19 0.0479(17) 0.0507(17) 0.0350(14) 0.0026(12) 0.0165(12) 0.0105(13)
C7 0.0447(17) 0.0517(18) 0.0517(17) -0.0069(13) 0.0094(13) -0.0021(14)
O12 0.0758(17) 0.117(2) 0.1002(19) -0.0540(17) -0.0030(14) 0.0271(15)
C10 0.0456(17) 0.0434(17) 0.0635(19) -0.0065(14) 0.0059(14) 0.0008(13)
C23 0.0377(15) 0.0643(18) 0.0326(13) 0.0087(12) 0.0127(11) 0.0144(13)
C16 0.0604(18) 0.0448(16) 0.0410(15) 0.0071(12) 0.0250(13) 0.0132(13)
C45 0.0436(17) 0.073(2) 0.0473(17) -0.0108(15) -0.0022(13) -0.0056(15)
C1 0.0388(15) 0.0443(16) 0.0248(12) 0.0026(11) 0.0141(11) 0.0105(13)
C20 0.0550(18) 0.069(2) 0.0443(16) 0.0160(14) 0.0249(14) 0.0278(15)
C6 0.076(2) 0.049(2) 0.074(2) -0.0049(16) 0.0272(19) -0.0175(17)
C18 0.0462(16) 0.0528(17) 0.0344(14) 0.0094(12) 0.0133(12) 0.0112(13)
C48 0.0464(17) 0.0533(17) 0.0411(15) 0.0003(13) 0.0110(13) -0.0028(14)
C4 0.066(2) 0.0453(18) 0.0533(17) 0.0035(14) 0.0002(15) 0.0140(15)
C5 0.094(3) 0.0385(18) 0.067(2) 0.0080(15) 0.0158(19) 0.0014(18)
C21 0.0618(19) 0.073(2) 0.0367(15) 0.0242(14) 0.0237(14) 0.0271(16)
C30 0.0352(16) 0.099(2) 0.0392(16) -0.0105(15) 0.0160(13) -0.0054(15)
C28 0.0418(16) 0.070(2) 0.0400(15) 0.0065(14) 0.0181(13) 0.0126(14)
C33 0.0397(16) 0.074(2) 0.0371(15) 0.0065(13) 0.0140(12) 0.0100(14)
C14 0.0528(19) 0.0545(19) 0.076(2) -0.0137(16) 0.0295(16) -0.0020(15)
C47 0.0540(19) 0.0574(19) 0.0598(19) 0.0011(15) 0.0143(15) -0.0107(15)
C13 0.067(2) 0.087(3) 0.096(3) -0.025(2) 0.040(2) 0.012(2)
O10 0.146(3) 0.071(2) 0.233(4) -0.008(2) 0.091(3) -0.050(2)
C38 0.081(3) 0.068(2) 0.069(2) -0.0062(17) -0.0098(19) -0.0264(19)
C46 0.0540(19) 0.058(2) 0.071(2) -0.0109(17) 0.0111(16) -0.0157(15)
C41 0.057(2) 0.096(3) 0.069(2) -0.0052(19) 0.0187(17) -0.0277(19)
C11 0.074(2) 0.0446(19) 0.105(3) -0.0216(18) 0.008(2) 0.0029(17)
C12 0.075(3) 0.069(3) 0.109(3) -0.042(2) 0.015(2) 0.018(2)
C40 0.079(3) 0.150(4) 0.100(3) -0.004(3) 0.023(2) -0.067(3)
C39 0.088(3) 0.121(4) 0.100(3) 0.001(3) -0.004(3) -0.067(3)

loop_
_atom_type_symbol
_atom_type_description
_atom_type_scat_dispersion_real
_atom_type_scat_dispersion_imag
_atom_type_scat_source
C C 0.0033 0.0016 'International Tables Vol C Tables 4.2.6.8 and 6.1.1.4'
H H 0.0000 0.0000 'International Tables Vol C Tables 4.2.6.8 and 6.1.1.4'
N N 0.0061 0.0033 'International Tables Vol C Tables 4.2.6.8 and 6.1.1.4'
O O 0.0106 0.0060 'International Tables Vol C Tables 4.2.6.8 and 6.1.1.4'
Mn Mn 0.3368 0.7283 'International Tables Vol C Tables 4.2.6.8 and 6.1.1.4'

loop_
_geom_angle_atom_site_label_1
_geom_angle_atom_site_label_2
_geom_angle_atom_site_label_3
_geom_angle
_geom_angle_site_symmetry_1
_geom_angle_site_symmetry_3
O13 Mn1 O14 124.24(8) . .
O13 Mn1 O1 143.36(8) . .
O14 Mn1 O1 92.25(7) . .
O13 Mn1 N2 89.72(7) . .
O14 Mn1 N2 88.21(7) . .
O1 Mn1 N2 95.15(7) . .
O13 Mn1 N3 87.32(7) . .
O14 Mn1 N3 92.02(7) . .
O1 Mn1 N3 88.26(7) . .
N2 Mn1 N3 176.57(7) . .
O13 Mn1 O2 88.20(7) . .
O14 Mn1 O2 146.65(7) . .
O1 Mn1 O2 56.42(6) . .
N2 Mn1 O2 84.07(7) . .
N3 Mn1 O2 97.57(7) . .
O13 Mn1 C35 115.66(8) . .
O14 Mn1 C35 120.06(8) . .
O1 Mn1 C35 28.43(7) . .
N2 Mn1 C35 89.93(7) . .
N3 Mn1 C35 92.92(7) . .
O2 Mn1 C35 28.00(6) . .
O15 Mn2 O16 107.81(7) . .
O15 Mn2 O4 98.89(7) . .
O16 Mn2 O4 153.05(7) . .
O15 Mn2 N4 93.84(7) . .
O16 Mn2 N4 93.72(7) . .
O4 Mn2 N4 88.05(7) . .
O15 Mn2 O3 156.95(7) . .
O16 Mn2 O3 94.55(7) . .
O4 Mn2 O3 58.52(6) . .
N4 Mn2 O3 90.12(7) . .
O15 Mn2 N1 90.25(7) . .
O16 Mn2 N1 85.19(7) . .
O4 Mn2 N1 91.14(7) . .
N4 Mn2 N1 175.91(8) . .
O3 Mn2 N1 86.04(7) . .
O15 Mn2 C42 128.21(8) . .
O16 Mn2 C42 123.72(8) . .
O4 Mn2 C42 29.38(7) . .
N4 Mn2 C42 88.09(7) . .
O3 Mn2 C42 29.17(7) . .
N1 Mn2 C42 89.24(7) . .
C24 N3 C20 115.8(2) . .
C24 N3 Mn1 120.06(15) . .
C20 N3 Mn1 124.08(16) . .
C30 N1 C34 116.0(2) . .
C30 N1 Mn2 120.20(17) . .
C34 N1 Mn2 123.53(16) . .
C35 O1 Mn1 94.81(15) . .
O10 N8 O9 123.8(3) . .
O10 N8 C10 117.8(3) . .
O9 N8 C10 118.4(3) . .
C42 O3 Mn2 87.52(15) . .
C42 O4 Mn2 91.13(15) . .
C1 O14 Mn1 120.77(16) . .
C29 N2 C25 116.1(2) . .
C29 N2 Mn1 122.69(16) . .
C25 N2 Mn1 120.67(16) . .
C15 N4 C19 116.3(2) 1_456 1_456
C15 N4 Mn2 121.47(16) 1_456 .
C19 N4 Mn2 122.23(16) 1_456 .
C35 O2 Mn1 86.28(15) . .
C8 O15 Mn2 155.44(16) . .
C8 O16 Mn2 119.49(17) 3_456 .
C1 O13 Mn1 169.1(2) 3 .
C16 C17 C18 116.6(2) . .
C16 C17 C22 122.1(2) . .
C18 C17 C22 121.3(2) . .
O2 C35 O1 122.5(2) . .
O2 C35 C36 119.5(2) . .
O1 C35 C36 117.9(2) . .
O2 C35 Mn1 65.71(14) . .
O1 C35 Mn1 56.76(13) . .
C36 C35 Mn1 172.01(18) . .
O5 N5 O6 124.4(3) . .
O5 N5 C44 118.4(2) . .
O6 N5 C44 117.1(3) . .
C10 C9 C14 117.1(2) . .
C10 C9 C8 125.5(2) . .
C14 C9 C8 117.1(2) . .
C3 C2 C7 116.4(2) . .
C3 C2 C1 123.8(2) . .
C7 C2 C1 119.6(2) . .
C48 C43 C44 117.0(2) . .
C48 C43 C42 119.0(2) . .
C44 C43 C42 123.8(2) . .
O8 N6 O7 125.2(3) . .
O8 N6 C3 117.3(3) . .
O7 N6 C3 117.4(3) . .
N3 C24 C23 123.7(2) . .
C26 C27 C28 116.5(2) . .
C26 C27 C32 122.9(2) . .
C28 C27 C32 120.6(2) . .
C21 C22 C23 116.2(2) . .
C21 C22 C17 121.7(2) . .
C23 C22 C17 122.1(2) . .
C2 C3 C4 123.3(3) . .
C2 C3 N6 121.5(2) . .
C4 C3 N6 115.1(2) . .
O11 N7 O12 123.7(3) . .
O11 N7 C37 118.2(3) . .
O12 N7 C37 118.1(3) . .
C31 C32 C33 115.9(2) . .
C31 C32 C27 121.1(2) . .
C33 C32 C27 123.0(2) . .
N1 C34 C33 124.3(2) . .
C27 C26 C25 119.6(2) . .
C45 C44 C43 122.9(3) . .
C45 C44 N5 117.7(2) . .
C43 C44 N5 119.2(2) . .
O3 C42 O4 122.7(2) . .
O3 C42 C43 119.4(2) . .
O4 C42 C43 117.8(2) . .
O3 C42 Mn2 63.31(13) . .
O4 C42 Mn2 59.49(13) . .
C43 C42 Mn2 177.21(19) . .
N2 C29 C28 123.9(2) . .
C32 C31 C30 120.4(3) . .
O15 C8 O16 126.0(2) . 3_456
O15 C8 C9 117.7(2) . .
O16 C8 C9 116.2(2) 3_456 .
C38 C37 C36 122.7(3) . .
C38 C37 N7 117.3(3) . .
C36 C37 N7 119.9(2) . .
N4 C15 C16 124.0(2) 1_654 .
N2 C25 C26 123.8(2) . .
C41 C36 C37 116.9(3) . .
C41 C36 C35 117.6(3) . .
C37 C36 C35 125.2(2) . .
N4 C19 C18 123.6(2) 1_654 .
C6 C7 C2 121.1(3) . .
C9 C10 C11 122.7(3) . .
C9 C10 N8 120.7(2) . .
C11 C10 N8 116.6(3) . .
C24 C23 C22 120.1(2) . .
C15 C16 C17 119.6(2) . .
C44 C45 C46 118.7(3) . .
O14 C1 O13 125.2(2) . 3
O14 C1 C2 118.7(2) . .
O13 C1 C2 116.0(2) 3 .
N3 C20 C21 123.9(2) . .
C5 C6 C7 120.7(3) . .
C19 C18 C17 119.8(2) . .
C43 C48 C47 121.0(3) . .
C5 C4 C3 118.4(3) . .
C6 C5 C4 120.0(3) . .
C20 C21 C22 120.3(2) . .
N1 C30 C31 123.8(3) . .
C29 C28 C27 120.0(2) . .
C34 C33 C32 119.7(2) . .
C9 C14 C13 120.8(3) . .
C46 C47 C48 120.4(3) . .
C12 C13 C14 119.8(3) . .
C39 C38 C37 118.6(3) . .
C47 C46 C45 119.9(3) . .
C36 C41 C40 120.9(3) . .
C12 C11 C10 118.5(3) . .
C13 C12 C11 121.0(3) . .
C39 C40 C41 121.0(4) . .
C40 C39 C38 119.7(3) . .

loop_
_geom_bond_atom_site_label_1
_geom_bond_atom_site_label_2
_geom_bond_distance
_geom_bond_site_symmetry_2
Mn1 O13 2.1075(18) .
Mn1 O14 2.1426(17) .
Mn1 O1 2.2071(17) .
Mn1 N2 2.2651(18) .
Mn1 N3 2.2864(19) .
Mn1 O2 2.4018(18) .
Mn1 C35 2.629(3) .
Mn2 O15 2.0980(18) .
Mn2 O16 2.1326(17) .
Mn2 O4 2.2104(17) .
Mn2 N4 2.2559(18) .
Mn2 O3 2.2941(17) .
Mn2 N1 2.3051(19) .
Mn2 C42 2.565(3) .
N3 C24 1.332(3) .
N3 C20 1.337(3) .
N1 C30 1.316(3) .
N1 C34 1.331(3) .
O1 C35 1.256(3) .
N8 O10 1.202(3) .
N8 O9 1.213(3) .
N8 C10 1.464(4) .
O3 C42 1.251(3) .
O4 C42 1.259(3) .
O14 C1 1.238(3) .
N2 C29 1.327(3) .
N2 C25 1.332(3) .
N4 C15 1.331(3) 1_456
N4 C19 1.334(3) 1_456
O2 C35 1.237(3) .
O15 C8 1.246(3) .
O16 C8 1.247(3) 3_456
O13 C1 1.248(3) 3
C17 C16 1.380(3) .
C17 C18 1.390(3) .
C17 C22 1.489(3) .
O8 N6 1.210(3) .
O11 N7 1.217(3) .
C35 C36 1.509(3) .
O5 N5 1.212(3) .
N5 O6 1.215(3) .
N5 C44 1.476(3) .
C9 C10 1.377(4) .
C9 C14 1.386(3) .
C9 C8 1.507(3) .
C2 C3 1.382(3) .
C2 C7 1.385(3) .
C2 C1 1.514(3) .
C43 C48 1.379(3) .
C43 C44 1.384(3) .
C43 C42 1.500(3) .
N6 O7 1.219(3) .
N6 C3 1.466(3) .
C24 C23 1.380(3) .
C27 C26 1.378(3) .
C27 C28 1.383(3) .
C27 C32 1.484(3) .
C22 C21 1.379(3) .
C22 C23 1.382(3) .
C3 C4 1.382(4) .
N7 O12 1.221(3) .
N7 C37 1.455(4) .
C32 C31 1.378(3) .
C32 C33 1.385(3) .
C34 C33 1.373(3) .
C26 C25 1.379(3) .
C44 C45 1.375(4) .
C29 C28 1.367(3) .
C31 C30 1.379(3) .
C8 O16 1.247(3) 3_456
C37 C38 1.377(4) .
C37 C36 1.391(4) .
C15 N4 1.331(3) 1_654
C15 C16 1.373(3) .
C36 C41 1.374(4) .
C19 N4 1.334(3) 1_654
C19 C18 1.371(3) .
C7 C6 1.381(4) .
C10 C11 1.383(4) .
C45 C46 1.376(4) .
C1 O13 1.248(3) 3
C20 C21 1.370(3) .
C6 C5 1.368(4) .
C48 C47 1.383(4) .
C4 C5 1.373(4) .
C14 C13 1.391(4) .
C47 C46 1.373(4) .
C13 C12 1.359(5) .
C38 C39 1.372(5) .
C41 C40 1.375(4) .
C11 C12 1.364(5) .
C40 C39 1.368(5) .
